data_4340445
loop_
_publ_author_name
'Morris, Wesley D.'
'Wolczanski, Peter T.'
'Sutter, J\"org'
'Meyer, Karsten'
'Cundari, Thomas R.'
'Lobkovsky, Emil B.'

_publ_section_title
;
 Iron and chromium complexes containing tridentate chelates based on
 nacnac and imino- and methyl-pyridine components: triggering C-x bond
 formation.
;
_journal_issue 14
_journal_name_full 'Inorganic chemistry'
_journal_page_first 7467
_journal_page_last 7484
_journal_paper_doi 10.1021/ic500807y
_journal_volume 53
_journal_year 2014
_chemical_formula_moiety 'C29 H48 Fe N4 Si2'
_chemical_formula_sum 'C29 H48 Fe N4 Si2'
_chemical_formula_weight 564.74
_chemical_name_systematic
; 
 ? 
;
_space_group_IT_number 2
_symmetry_cell_setting triclinic
_symmetry_space_group_name_Hall '-P 1'
_symmetry_space_group_name_H-M 'P -1'
_atom_sites_solution_hydrogens mixed
_atom_sites_solution_primary direct
_atom_sites_solution_secondary difmap
_audit_creation_method SHELXL-97
_cell_angle_alpha 98.584(4)
_cell_angle_beta 96.286(4)
_cell_angle_gamma 100.285(4)
_cell_formula_units_Z 2
_cell_length_a 8.7885(6)
_cell_length_b 11.7993(8)
_cell_length_c 15.8560(10)
_cell_measurement_reflns_used 7764
_cell_measurement_temperature 173(2)
_cell_measurement_theta_max 25.71
_cell_measurement_theta_min 2.62
_cell_volume 1583.96(19)
_computing_cell_refinement 'Bruker SAINT+'
_computing_data_collection 'Bruker APEX2'
_computing_data_reduction 'Bruker SAINT+'
_computing_molecular_graphics 'Bruker SHELXTL'
_computing_publication_material 'Bruker SHELXTL'
_computing_structure_refinement 'SHELXL-97 (Sheldrick, 1997)'
_computing_structure_solution 'SHELXS-97 (Sheldrick, 1990)'
_diffrn_ambient_temperature 173(2)
_diffrn_measured_fraction_theta_full 0.983
_diffrn_measured_fraction_theta_max 0.983
_diffrn_measurement_device_type 'Bruker X8 APEX II diffractometer'
_diffrn_measurement_method 'phi and omega scans'
_diffrn_radiation_monochromator graphite
_diffrn_radiation_source 'fine-focus sealed tube'
_diffrn_radiation_type MoK\a
_diffrn_radiation_wavelength 0.71073
_diffrn_reflns_av_R_equivalents 0.0401
_diffrn_reflns_av_sigmaI/netI 0.0496
_diffrn_reflns_limit_h_max 10
_diffrn_reflns_limit_h_min -11
_diffrn_reflns_limit_k_max 15
_diffrn_reflns_limit_k_min -15
_diffrn_reflns_limit_l_max 21
_diffrn_reflns_limit_l_min -21
_diffrn_reflns_number 30373
_diffrn_reflns_theta_full 28.28
_diffrn_reflns_theta_max 28.28
_diffrn_reflns_theta_min 1.78
_diffrn_standards_number 0
_exptl_absorpt_coefficient_mu 0.575
_exptl_absorpt_correction_T_max 0.9718
_exptl_absorpt_correction_T_min 0.9187
_exptl_absorpt_correction_type multi-scan
_exptl_absorpt_process_details SADABS
_exptl_crystal_colour yellow
_exptl_crystal_density_diffrn 1.184
_exptl_crystal_density_method 'not measured'
_exptl_crystal_description block
_exptl_crystal_F_000 608
_exptl_crystal_size_max 0.15
_exptl_crystal_size_mid 0.10
_exptl_crystal_size_min 0.05
_refine_diff_density_max 0.354
_refine_diff_density_min -0.306
_refine_diff_density_rms 0.059
_refine_ls_extinction_method none
_refine_ls_goodness_of_fit_ref 1.034
_refine_ls_hydrogen_treatment mixed
_refine_ls_matrix_type full
_refine_ls_number_parameters 407
_refine_ls_number_reflns 7733
_refine_ls_number_restraints 3
_refine_ls_restrained_S_all 1.034
_refine_ls_R_factor_all 0.0731
_refine_ls_R_factor_gt 0.0456
_refine_ls_shift/su_max 0.005
_refine_ls_shift/su_mean 0.000
_refine_ls_structure_factor_coef Fsqd
_refine_ls_weighting_details 'calc w=1/[\s^2^(Fo^2^)+(0.0706P)^2^+0.7411P] where P=(Fo^2^+2Fc^2^)/3'
_refine_ls_weighting_scheme calc
_refine_ls_wR_factor_gt 0.1269
_refine_ls_wR_factor_ref 0.1418
_reflns_number_gt 5630
_reflns_number_total 7733
_reflns_threshold_expression >2sigma(I)
_cod_data_source_file ic500807y_si_002.cif
_cod_data_source_block wm1_1-Fe(iPr)
_cod_depositor_comments
;
The following automatic conversions were performed:

'_symmetry_cell_setting' value 'Triclinic' changed to 'triclinic'
according to
/usr/data/users/saulius/crontab/automatic-downloads/rss-feeds/ACS/lib/dictionaries/cif_core.dic
dictionary named 'cif_core.dic' version 2.4.2 from 2011-04-26.

Automatic conversion script
Id: cif_fix_values 2281 2013-09-26 08:29:07Z andrius 

 Adding full bibliography for 4340444--4340453.cif.
;
_cod_original_cell_volume 1583.96(18)
_cod_original_sg_symbol_H-M P-1
_cod_database_code 4340445

loop_
_symmetry_equiv_pos_as_xyz
'x, y, z'
'-x, -y, -z'

loop_
_atom_site_label
_atom_site_type_symbol
_atom_site_fract_x
_atom_site_fract_y
_atom_site_fract_z
_atom_site_U_iso_or_equiv
_atom_site_adp_type
_atom_site_occupancy
_atom_site_symmetry_multiplicity
_atom_site_calc_flag
_atom_site_refinement_flags
_atom_site_disorder_assembly
_atom_site_disorder_group
Fe1 Fe 0.15089(4) 0.74995(3) 0.19585(2) 0.02851(11) Uani 1 1 d . . .
Si1 Si 0.05464(9) 0.98718(7) 0.22200(5) 0.03855(19) Uani 1 1 d . . .
Si2 Si 0.37060(8) 0.97724(6) 0.31525(4) 0.03194(17) Uani 1 1 d . . .
N1 N 0.0807(2) 0.61470(18) 0.25724(13) 0.0294(4) Uani 1 1 d . . .
N2 N 0.0006(3) 0.6672(2) 0.08852(13) 0.0350(5) Uani 1 1 d . . .
N3 N 0.2958(3) 0.7653(2) 0.09180(13) 0.0363(5) Uani 1 1 d . . .
N4 N 0.1930(2) 0.91351(18) 0.25506(12) 0.0301(4) Uani 1 1 d . . .
C1 C -0.0927(4) 0.4403(2) 0.2864(2) 0.0475(7) Uani 1 1 d . . .
H1A H -0.0033 0.4050 0.3028 0.071 Uiso 1 1 calc R . .
H1B H -0.1786 0.3793 0.2541 0.071 Uiso 1 1 calc R . .
H1C H -0.1268 0.4781 0.3383 0.071 Uiso 1 1 calc R . .
C2 C -0.0453(3) 0.5302(2) 0.23063(17) 0.0344(6) Uani 1 1 d . . .
C3 C -0.1406(3) 0.5183(3) 0.15123(18) 0.0397(6) Uani 1 1 d . . .
H3 H -0.226(4) 0.451(3) 0.144(2) 0.065(10) Uiso 1 1 d . . .
C4 C -0.1178(3) 0.5801(2) 0.08388(17) 0.0385(6) Uani 1 1 d . . .
C5 C -0.2359(4) 0.5413(3) 0.0025(2) 0.0514(8) Uani 1 1 d . . .
H5A H -0.2735 0.6093 -0.0141 0.077 Uiso 1 1 calc R . .
H5B H -0.3241 0.4842 0.0132 0.077 Uiso 1 1 calc R . .
H5C H -0.1862 0.5054 -0.0441 0.077 Uiso 1 1 calc R . .
C6 C 0.1691(3) 0.6173(2) 0.34023(16) 0.0323(5) Uani 1 1 d . A .
C7 C 0.1212(3) 0.6697(2) 0.41556(17) 0.0372(6) Uani 1 1 d D . .
C8 C 0.2199(4) 0.6800(3) 0.4931(2) 0.0519(8) Uani 1 1 d . . .
H8 H 0.187(4) 0.722(3) 0.544(2) 0.058(10) Uiso 1 1 d . . .
C9 C 0.3551(5) 0.6383(3) 0.4956(3) 0.0614(11) Uani 1 1 d . . .
H9 H 0.400(5) 0.649(4) 0.545(3) 0.088(14) Uiso 1 1 d . . .
C10 C 0.3979(4) 0.5836(3) 0.4213(3) 0.0566(9) Uani 1 1 d . A .
H10 H 0.491(4) 0.552(3) 0.424(2) 0.054(9) Uiso 1 1 d . . .
C11 C 0.3070(3) 0.5724(3) 0.3421(2) 0.0424(7) Uani 1 1 d D . .
C12 C -0.0298(4) 0.7137(2) 0.41635(19) 0.0410(6) Uani 1 1 d D . .
H12 H -0.088(3) 0.688(2) 0.3571(18) 0.032(7) Uiso 1 1 d . . .
C13 C -0.0013(4) 0.8472(3) 0.4388(2) 0.0507(8) Uani 1 1 d . . .
H13A H 0.0629 0.8733 0.4953 0.076 Uiso 1 1 calc R . .
H13B H -0.1016 0.8722 0.4404 0.076 Uiso 1 1 calc R . .
H13C H 0.0531 0.8815 0.3951 0.076 Uiso 1 1 calc R . .
C14 C -0.1313(4) 0.6599(3) 0.4793(2) 0.0580(9) Uani 1 1 d . . .
H14A H -0.1487 0.5745 0.4654 0.087 Uiso 1 1 calc R . .
H14B H -0.2319 0.6849 0.4741 0.087 Uiso 1 1 calc R . .
H14C H -0.0776 0.6863 0.5384 0.087 Uiso 1 1 calc R . .
C15 C 0.3649(18) 0.5240(16) 0.2595(8) 0.064(5) Uani 0.680(12) 1 d PD A 1
H15A H 0.3258 0.5628 0.2119 0.077 Uiso 0.680(12) 1 calc PR A 1
C15' C 0.342(3) 0.501(3) 0.2605(11) 0.038(5) Uani 0.320(12) 1 d PD A 2
H15B H 0.2433 0.4837 0.2186 0.046 Uiso 0.320(12) 1 calc PR A 2
C16 C 0.5402(7) 0.5468(7) 0.2698(7) 0.088(3) Uani 0.680(12) 1 d P A 1
H16A H 0.5742 0.5161 0.2155 0.132 Uiso 0.680(12) 1 calc PR A 1
H16B H 0.5796 0.5079 0.3156 0.132 Uiso 0.680(12) 1 calc PR A 1
H16C H 0.5813 0.6311 0.2848 0.132 Uiso 0.680(12) 1 calc PR A 1
C16' C 0.4720(17) 0.5644(10) 0.2148(8) 0.057(4) Uani 0.320(12) 1 d P A 2
H16D H 0.4522 0.6419 0.2081 0.086 Uiso 0.320(12) 1 calc PR A 2
H16E H 0.4719 0.5184 0.1580 0.086 Uiso 0.320(12) 1 calc PR A 2
H16F H 0.5739 0.5728 0.2497 0.086 Uiso 0.320(12) 1 calc PR A 2
C17 C 0.2939(11) 0.3949(6) 0.2387(5) 0.073(2) Uani 0.680(12) 1 d P A 1
H17A H 0.3267 0.3603 0.1852 0.110 Uiso 0.680(12) 1 calc PR A 1
H17B H 0.1797 0.3842 0.2315 0.110 Uiso 0.680(12) 1 calc PR A 1
H17C H 0.3291 0.3565 0.2858 0.110 Uiso 0.680(12) 1 calc PR A 1
C17' C 0.390(3) 0.3769(11) 0.2664(12) 0.083(6) Uani 0.320(12) 1 d P A 2
H17D H 0.3130 0.3299 0.2943 0.125 Uiso 0.320(12) 1 calc PR A 2
H17E H 0.4932 0.3895 0.3003 0.125 Uiso 0.320(12) 1 calc PR A 2
H17F H 0.3919 0.3356 0.2083 0.125 Uiso 0.320(12) 1 calc PR A 2
C18 C 0.0340(4) 0.7161(3) 0.01177(19) 0.0475(7) Uani 1 1 d . . .
H18B H -0.014(4) 0.782(3) 0.005(2) 0.047(9) Uiso 1 1 d . . .
H18A H -0.013(4) 0.659(3) -0.041(2) 0.069(11) Uiso 1 1 d . . .
C19 C 0.2058(4) 0.7589(2) 0.01637(17) 0.0403(6) Uani 1 1 d . . .
C20 C 0.2711(5) 0.7892(3) -0.0557(2) 0.0524(8) Uani 1 1 d . . .
H20 H 0.190(4) 0.778(3) -0.104(2) 0.057(10) Uiso 1 1 d . . .
C21 C 0.4291(5) 0.8237(3) -0.0503(2) 0.0642(10) Uani 1 1 d . . .
H21 H 0.470(5) 0.846(3) -0.095(3) 0.073(12) Uiso 1 1 d . . .
C22 C 0.5229(5) 0.8276(3) 0.0268(2) 0.0611(9) Uani 1 1 d . . .
H22 H 0.647(5) 0.859(4) 0.035(3) 0.090(13) Uiso 1 1 d . . .
C23 C 0.4514(4) 0.7989(3) 0.0952(2) 0.0479(7) Uani 1 1 d . . .
H23 H 0.520(4) 0.796(3) 0.153(2) 0.058(10) Uiso 1 1 d . . .
C24 C -0.1436(4) 0.8915(3) 0.2005(3) 0.0670(11) Uani 1 1 d . . .
H24A H -0.1469 0.8274 0.1529 0.100 Uiso 1 1 calc R . .
H24B H -0.2216 0.9376 0.1852 0.100 Uiso 1 1 calc R . .
H24C H -0.1664 0.8593 0.2523 0.100 Uiso 1 1 calc R . .
C25 C 0.0953(5) 1.0457(3) 0.1213(2) 0.0626(10) Uani 1 1 d . . .
H25A H 0.1810 1.1140 0.1356 0.094 Uiso 1 1 calc R . .
H25B H 0.0014 1.0684 0.0953 0.094 Uiso 1 1 calc R . .
H25C H 0.1247 0.9851 0.0805 0.094 Uiso 1 1 calc R . .
C26 C 0.0332(4) 1.1159(3) 0.3009(2) 0.0531(8) Uani 1 1 d . . .
H26A H 0.0139 1.0912 0.3558 0.080 Uiso 1 1 calc R . .
H26B H -0.0548 1.1485 0.2783 0.080 Uiso 1 1 calc R . .
H26C H 0.1292 1.1757 0.3101 0.080 Uiso 1 1 calc R . .
C27 C 0.4940(4) 1.0797(3) 0.2581(2) 0.0534(8) Uani 1 1 d . . .
H27A H 0.5059 1.0380 0.2017 0.080 Uiso 1 1 calc R . .
H27B H 0.5970 1.1087 0.2925 0.080 Uiso 1 1 calc R . .
H27C H 0.4433 1.1457 0.2504 0.080 Uiso 1 1 calc R . .
C28 C 0.3602(4) 1.0655(3) 0.42125(19) 0.0526(8) Uani 1 1 d . . .
H28A H 0.2994 1.1258 0.4125 0.079 Uiso 1 1 calc R . .
H28B H 0.4660 1.1027 0.4493 0.079 Uiso 1 1 calc R . .
H28C H 0.3098 1.0144 0.4578 0.079 Uiso 1 1 calc R . .
C29 C 0.4846(3) 0.8650(3) 0.33945(18) 0.0419(6) Uani 1 1 d . . .
H29A H 0.4326 0.8181 0.3780 0.063 Uiso 1 1 calc R . .
H29B H 0.5899 0.9036 0.3674 0.063 Uiso 1 1 calc R . .
H29C H 0.4914 0.8141 0.2857 0.063 Uiso 1 1 calc R . .

loop_
_atom_site_aniso_label
_atom_site_aniso_U_11
_atom_site_aniso_U_22
_atom_site_aniso_U_33
_atom_site_aniso_U_23
_atom_site_aniso_U_13
_atom_site_aniso_U_12
Fe1 0.0336(2) 0.0285(2) 0.02248(19) 0.00102(13) 0.00119(13) 0.00811(14)
Si1 0.0484(5) 0.0359(4) 0.0309(4) -0.0001(3) -0.0011(3) 0.0163(3)
Si2 0.0359(4) 0.0324(4) 0.0252(3) 0.0041(3) 0.0032(3) 0.0020(3)
N1 0.0304(10) 0.0266(10) 0.0309(11) 0.0025(8) 0.0017(8) 0.0083(8)
N2 0.0402(12) 0.0375(12) 0.0255(11) -0.0021(9) -0.0020(8) 0.0133(10)
N3 0.0473(13) 0.0367(12) 0.0258(11) 0.0020(9) 0.0071(9) 0.0125(10)
N4 0.0388(11) 0.0281(11) 0.0227(10) 0.0023(8) 0.0031(8) 0.0073(9)
C1 0.0508(18) 0.0312(15) 0.0540(18) 0.0044(13) 0.0029(14) -0.0038(13)
C2 0.0350(13) 0.0270(13) 0.0398(14) -0.0015(11) 0.0047(10) 0.0091(10)
C3 0.0348(14) 0.0369(15) 0.0414(16) -0.0084(12) 0.0009(11) 0.0063(12)
C4 0.0375(14) 0.0378(15) 0.0352(14) -0.0122(11) -0.0053(10) 0.0157(12)
C5 0.0477(18) 0.0533(19) 0.0450(17) -0.0109(14) -0.0143(13) 0.0168(14)
C6 0.0338(13) 0.0267(12) 0.0337(13) 0.0089(10) -0.0018(10) -0.0002(10)
C7 0.0496(16) 0.0264(13) 0.0315(14) 0.0063(10) 0.0006(11) -0.0016(11)
C8 0.074(2) 0.0377(16) 0.0353(16) 0.0091(13) -0.0082(15) -0.0049(15)
C9 0.069(2) 0.0456(19) 0.058(2) 0.0266(17) -0.0285(19) -0.0108(17)
C10 0.0422(18) 0.0476(19) 0.082(3) 0.0382(19) -0.0108(16) 0.0029(14)
C11 0.0357(14) 0.0400(15) 0.0554(18) 0.0241(14) 0.0034(12) 0.0068(12)
C12 0.0521(17) 0.0340(15) 0.0350(15) -0.0008(11) 0.0114(12) 0.0060(12)
C13 0.070(2) 0.0366(16) 0.0470(17) 0.0048(13) 0.0264(15) 0.0062(14)
C14 0.074(2) 0.0424(17) 0.0540(19) 0.0015(14) 0.0266(17) -0.0046(16)
C15 0.053(7) 0.069(8) 0.090(7) 0.037(4) 0.036(4) 0.031(6)
C15' 0.021(6) 0.057(13) 0.048(8) 0.030(7) 0.010(5) 0.017(7)
C16 0.055(4) 0.104(5) 0.126(8) 0.035(5) 0.040(4) 0.044(4)
C16' 0.077(9) 0.046(6) 0.050(7) 0.007(5) 0.014(6) 0.012(6)
C17 0.093(5) 0.051(4) 0.087(5) 0.010(3) 0.031(4) 0.031(4)
C17' 0.127(16) 0.034(7) 0.099(12) 0.011(7) 0.043(11) 0.027(8)
C18 0.062(2) 0.0516(19) 0.0284(15) 0.0026(13) -0.0049(13) 0.0194(16)
C19 0.0598(18) 0.0360(15) 0.0274(13) 0.0023(11) 0.0068(11) 0.0183(13)
C20 0.082(3) 0.0480(18) 0.0311(16) 0.0086(13) 0.0104(15) 0.0213(17)
C21 0.090(3) 0.066(2) 0.0426(19) 0.0171(17) 0.0309(19) 0.012(2)
C22 0.061(2) 0.072(2) 0.049(2) 0.0059(17) 0.0227(16) 0.0055(18)
C23 0.0494(18) 0.0560(19) 0.0367(16) 0.0018(14) 0.0098(13) 0.0084(14)
C24 0.0415(18) 0.065(2) 0.086(3) -0.016(2) -0.0063(16) 0.0221(16)
C25 0.097(3) 0.062(2) 0.0373(17) 0.0141(16) -0.0004(16) 0.039(2)
C26 0.075(2) 0.0431(17) 0.0453(18) 0.0010(14) 0.0078(15) 0.0280(16)
C27 0.0518(19) 0.0479(18) 0.064(2) 0.0211(16) 0.0147(15) 0.0043(14)
C28 0.0511(18) 0.059(2) 0.0381(16) -0.0104(14) -0.0014(13) 0.0052(15)
C29 0.0432(16) 0.0467(16) 0.0339(14) 0.0101(12) -0.0036(11) 0.0065(13)

loop_
_atom_type_symbol
_atom_type_description
_atom_type_scat_dispersion_real
_atom_type_scat_dispersion_imag
_atom_type_scat_source
C C 0.0033 0.0016 'International Tables Vol C Tables 4.2.6.8 and 6.1.1.4'
H H 0.0000 0.0000 'International Tables Vol C Tables 4.2.6.8 and 6.1.1.4'
N N 0.0061 0.0033 'International Tables Vol C Tables 4.2.6.8 and 6.1.1.4'
Si Si 0.0817 0.0704 'International Tables Vol C Tables 4.2.6.8 and 6.1.1.4'
Fe Fe 0.3463 0.8444 'International Tables Vol C Tables 4.2.6.8 and 6.1.1.4'

loop_
_geom_angle_atom_site_label_1
_geom_angle_atom_site_label_2
_geom_angle_atom_site_label_3
_geom_angle
N4 Fe1 N1 121.89(8)
N4 Fe1 N2 130.84(9)
N1 Fe1 N2 90.08(9)
N4 Fe1 N3 100.56(8)
N1 Fe1 N3 131.56(8)
N2 Fe1 N3 76.87(9)
N4 Si1 C24 111.33(14)
N4 Si1 C26 115.47(13)
C24 Si1 C26 104.24(16)
N4 Si1 C25 111.46(14)
C24 Si1 C25 108.27(19)
C26 Si1 C25 105.54(16)
N4 Si2 C29 111.01(12)
N4 Si2 C28 115.03(13)
C29 Si2 C28 105.81(14)
N4 Si2 C27 112.30(13)
C29 Si2 C27 106.94(15)
C28 Si2 C27 105.17(16)
C2 N1 C6 118.1(2)
C2 N1 Fe1 125.54(18)
C6 N1 Fe1 116.15(15)
C4 N2 C18 120.2(2)
C4 N2 Fe1 126.84(19)
C18 N2 Fe1 112.92(18)
C19 N3 C23 117.9(2)
C19 N3 Fe1 110.42(18)
C23 N3 Fe1 130.50(19)
Si1 N4 Si2 124.96(13)
Si1 N4 Fe1 112.38(11)
Si2 N4 Fe1 121.35(12)
N1 C2 C3 123.5(3)
N1 C2 C1 120.3(2)
C3 C2 C1 116.3(2)
C4 C3 C2 128.9(3)
N2 C4 C3 122.6(2)
N2 C4 C5 120.4(3)
C3 C4 C5 117.0(3)
C7 C6 C11 121.9(2)
C7 C6 N1 120.0(2)
C11 C6 N1 118.1(2)
C8 C7 C6 117.3(3)
C8 C7 C12 119.5(3)
C6 C7 C12 123.2(2)
C9 C8 C7 121.4(3)
C8 C9 C10 120.5(3)
C9 C10 C11 121.0(3)
C10 C11 C6 117.9(3)
C10 C11 C15 120.2(7)
C6 C11 C15 121.6(7)
C10 C11 C15' 122.0(10)
C6 C11 C15' 119.7(9)
C15 C11 C15' 12(2)
C7 C12 C13 111.8(2)
C7 C12 C14 111.9(3)
C13 C12 C14 109.3(2)
C16 C15 C17 112.2(11)
C16 C15 C11 111.2(9)
C17 C15 C11 106.7(11)
C11 C15' C16' 115(2)
C11 C15' C17' 118.6(18)
C16' C15' C17' 103.5(14)
N2 C18 C19 110.1(2)
N3 C19 C20 121.1(3)
N3 C19 C18 117.7(2)
C20 C19 C18 121.2(3)
C21 C20 C19 119.8(3)
C20 C21 C22 119.3(3)
C23 C22 C21 117.9(4)
N3 C23 C22 123.9(3)

loop_
_geom_bond_atom_site_label_1
_geom_bond_atom_site_label_2
_geom_bond_distance
Fe1 N4 1.967(2)
Fe1 N1 2.029(2)
Fe1 N2 2.036(2)
Fe1 N3 2.201(2)
Si1 N4 1.698(2)
Si1 C24 1.865(4)
Si1 C26 1.870(3)
Si1 C25 1.876(3)
Si2 N4 1.718(2)
Si2 C29 1.856(3)
Si2 C28 1.861(3)
Si2 C27 1.879(3)
N1 C2 1.333(3)
N1 C6 1.446(3)
N2 C4 1.313(4)
N2 C18 1.458(4)
N3 C19 1.344(3)
N3 C23 1.346(4)
C1 C2 1.511(4)
C2 C3 1.407(4)
C3 C4 1.393(4)
C4 C5 1.521(4)
C6 C7 1.403(4)
C6 C11 1.406(4)
C7 C8 1.401(4)
C7 C12 1.510(4)
C8 C9 1.364(6)
C9 C10 1.380(6)
C10 C11 1.388(4)
C11 C15 1.526(9)
C11 C15' 1.527(14)
C12 C13 1.531(4)
C12 C14 1.541(4)
C15 C16 1.502(16)
C15 C17 1.512(19)
C15' C16' 1.56(3)
C15' C17' 1.60(3)
C18 C19 1.495(5)
C19 C20 1.399(4)
C20 C21 1.365(6)
C21 C22 1.388(5)
C22 C23 1.367(4)
